data_2205268
loop_
_publ_author_name
'Bo Zheng'
'Gang Liu'
'Lei Gou'
'Dao-Yong Wang'
'Huai-Ming Hu'

_publ_section_title
;
 A one-dimensional coordination polymer of copper(II) with
 2-pyrazinecarboxylate
;
_journal_issue 3
_journal_name_full 'Acta Crystallographica Section E'
_journal_page_first m499
_journal_page_last m501
_journal_paper_doi 10.1107/S1600536805003788
_journal_volume 61
_journal_year 2005
_chemical_formula_iupac '[Cu (C5 H3 N2 O2) (N O3) (H2 O)]'
_chemical_formula_moiety 'C5 H5 Cu N3 O6'
_chemical_formula_sum 'C5 H5 Cu N3 O6'
_chemical_formula_weight 266.66
_chemical_name_systematic
;
catena-poly[[aqua(nitrato-\k^2^O,O')copper(II)]-\m-pyrazine-2-carboxylato-
\k^3^N^1^,O:N^4^]
;
_space_group_IT_number 15
_symmetry_cell_setting monoclinic
_symmetry_space_group_name_Hall '-C 2yc'
_symmetry_space_group_name_H-M 'C 1 2/c 1'
_atom_sites_solution_hydrogens geom
_atom_sites_solution_primary direct
_atom_sites_solution_secondary difmap
_audit_creation_method SHELXL-97
_cell_angle_alpha 90.00
_cell_angle_beta 102.354(16)
_cell_angle_gamma 90.00
_cell_formula_units_Z 8
_cell_length_a 21.027(5)
_cell_length_b 6.3196(17)
_cell_length_c 13.382(4)
_cell_measurement_reflns_used 3139
_cell_measurement_temperature 293(2)
_cell_measurement_theta_max 27.46
_cell_measurement_theta_min 3.12
_cell_volume 1737.1(8)
_computing_cell_refinement RAPID-AUTO
_computing_data_collection 'RAPID-AUTO (Rigaku, 2001)'
_computing_data_reduction RAPID-AUTO
_computing_molecular_graphics 'XP (Siemens, 1994)'
_computing_publication_material 'SHELXTL (Siemens, 1995)'
_computing_structure_refinement 'SHELXL97 (Sheldrick, 1997)'
_computing_structure_solution 'SHELXS97 (Sheldrick, 1997)'
_diffrn_ambient_temperature 293(2)
_diffrn_measured_fraction_theta_full 0.985
_diffrn_measured_fraction_theta_max 0.985
_diffrn_measurement_device_type 'Rigaku R-AXIS RAPID IP'
_diffrn_measurement_method Oscillation
_diffrn_radiation_monochromator graphite
_diffrn_radiation_source 'Rotating anode'
_diffrn_radiation_type MoK\a
_diffrn_radiation_wavelength 0.71073
_diffrn_reflns_av_R_equivalents 0.0643
_diffrn_reflns_av_sigmaI/netI 0.1356
_diffrn_reflns_limit_h_max 27
_diffrn_reflns_limit_h_min -27
_diffrn_reflns_limit_k_max 8
_diffrn_reflns_limit_k_min -7
_diffrn_reflns_limit_l_max 17
_diffrn_reflns_limit_l_min -17
_diffrn_reflns_number 3139
_diffrn_reflns_theta_full 27.46
_diffrn_reflns_theta_max 27.46
_diffrn_reflns_theta_min 3.12
_diffrn_standards_decay_% 0
_diffrn_standards_interval_count 0
_diffrn_standards_interval_time 0
_diffrn_standards_number 0
_exptl_absorpt_coefficient_mu 2.531
_exptl_absorpt_correction_T_max 0.838
_exptl_absorpt_correction_T_min 0.761
_exptl_absorpt_correction_type multi-scan
_exptl_absorpt_process_details '(ABSCOR; Higashi, 1995)'
_exptl_crystal_colour Blue
_exptl_crystal_density_diffrn 2.039
_exptl_crystal_density_method 'not measured'
_exptl_crystal_description Rod
_exptl_crystal_F_000 1064
_exptl_crystal_size_max 0.34
_exptl_crystal_size_mid 0.09
_exptl_crystal_size_min 0.07
_refine_diff_density_max 0.497
_refine_diff_density_min -0.839
_refine_ls_extinction_coef 0.0006(2)
_refine_ls_extinction_expression Fc^*^=kFc[1+0.001xFc^2^\l^3^/sin(2\q)]^-1/4^
_refine_ls_extinction_method SHELXL97
_refine_ls_goodness_of_fit_ref 0.813
_refine_ls_hydrogen_treatment mixed
_refine_ls_matrix_type full
_refine_ls_number_parameters 143
_refine_ls_number_reflns 1966
_refine_ls_number_restraints 1
_refine_ls_restrained_S_all 0.813
_refine_ls_R_factor_all 0.1006
_refine_ls_R_factor_gt 0.0473
_refine_ls_shift/su_max 0.000
_refine_ls_shift/su_mean 0.000
_refine_ls_structure_factor_coef Fsqd
_refine_ls_weighting_details 'calc w = 1/[\s^2^(Fo^2^)+(0.0481P)^2^] where P = (Fo^2^+2Fc^2^)/3'
_refine_ls_weighting_scheme calc
_refine_ls_wR_factor_gt 0.0957
_refine_ls_wR_factor_ref 0.1106
_reflns_number_gt 948
_reflns_number_total 1966
_reflns_threshold_expression I>2\s(I)'
_cod_data_source_file hb6148.cif
_cod_data_source_block I
_cod_original_cell_volume 1737.0(8)
_cod_original_sg_symbol_H-M 'C 2/c'
_cod_database_code 2205268
_cod_database_fobs_code 2205268

loop_
_symmetry_equiv_pos_as_xyz
'x, y, z'
'-x, y, -z+1/2'
'x+1/2, y+1/2, z'
'-x+1/2, y+1/2, -z+1/2'
'-x, -y, -z'
'x, -y, z-1/2'
'-x+1/2, -y+1/2, -z'
'x+1/2, -y+1/2, z-1/2'

loop_
_atom_site_label
_atom_site_fract_x
_atom_site_fract_y
_atom_site_fract_z
_atom_site_U_iso_or_equiv
_atom_site_adp_type
_atom_site_calc_flag
_atom_site_refinement_flags
_atom_site_occupancy
_atom_site_type_symbol
Cu1 0.36641(3) 0.06802(12) 0.84868(4) 0.0342(3) Uani d . 1 Cu
N1 0.37253(19) 0.0570(8) 0.9999(3) 0.0301(10) Uani d . 1 N
N2 0.3701(2) -0.0195(8) 1.2015(3) 0.0324(12) Uani d . 1 N
O1 0.32784(17) -0.2133(6) 0.8544(2) 0.0358(10) Uani d . 1 O
O2 0.29681(18) -0.4410(7) 0.9615(2) 0.0407(10) Uani d . 1 O
C1 0.3228(2) -0.2773(10) 0.9428(4) 0.0351(15) Uani d . 1 C
C2 0.3496(2) -0.1241(9) 1.0290(3) 0.0296(13) Uani d . 1 C
C3 0.3486(3) -0.1624(9) 1.1298(3) 0.0335(14) Uani d . 1 C
H3A 0.3326 -0.2907 1.1480 0.040 Uiso calc R 1 H
C4 0.3932(3) 0.1600(10) 1.1720(4) 0.0382(15) Uani d . 1 C
H4A 0.4086 0.2627 1.2210 0.046 Uiso calc R 1 H
C5 0.3952(2) 0.2003(9) 1.0705(4) 0.0349(14) Uani d . 1 C
H5A 0.4123 0.3269 1.0525 0.042 Uiso calc R 1 H
N11 0.4747(3) 0.2954(13) 0.8663(4) 0.0611(18) Uani d . 1 N
O11 0.4130(2) 0.3386(6) 0.8513(3) 0.0441(10) Uani d . 1 O
O12 0.5123(3) 0.4429(11) 0.8679(4) 0.116(2) Uani d . 1 O
O13 0.4915(2) 0.1084(11) 0.8770(4) 0.0784(17) Uani d . 1 O
O1W 0.2729(2) 0.2365(8) 0.8204(3) 0.0548(13) Uani d D 1 O
H1WA 0.2361(15) 0.256(11) 0.781(4) 0.080 Uiso d D 1 H
H1WB 0.277(3) 0.341(10) 0.866(4) 0.080 Uiso d . 1 H

loop_
_atom_site_aniso_label
_atom_site_aniso_U_11
_atom_site_aniso_U_22
_atom_site_aniso_U_33
_atom_site_aniso_U_12
_atom_site_aniso_U_13
_atom_site_aniso_U_23
Cu1 0.0400(4) 0.0442(5) 0.0182(3) -0.0016(4) 0.0055(2) -0.0001(3)
N1 0.035(3) 0.032(3) 0.021(2) 0.000(3) 0.0020(18) -0.003(2)
N2 0.035(3) 0.042(4) 0.022(2) 0.002(2) 0.0098(19) -0.001(2)
O1 0.052(2) 0.037(3) 0.0172(16) -0.011(2) 0.0067(15) -0.0009(16)
O2 0.053(3) 0.040(3) 0.0306(19) -0.013(2) 0.0104(17) -0.0044(19)
C1 0.026(3) 0.051(5) 0.030(3) 0.005(3) 0.010(2) 0.000(3)
C2 0.029(3) 0.032(4) 0.027(3) 0.003(3) 0.003(2) 0.001(2)
C3 0.038(3) 0.040(4) 0.021(2) 0.001(3) 0.002(2) 0.000(3)
C4 0.041(4) 0.044(4) 0.027(3) -0.005(3) 0.001(2) 0.003(3)
C5 0.037(3) 0.036(4) 0.034(3) -0.006(3) 0.012(2) 0.000(3)
N11 0.056(4) 0.089(6) 0.040(3) -0.033(5) 0.013(3) -0.012(4)
O11 0.052(3) 0.038(3) 0.044(2) -0.008(2) 0.0127(19) -0.0035(19)
O12 0.099(5) 0.135(6) 0.118(5) -0.085(4) 0.032(4) -0.032(4)
O13 0.052(3) 0.101(5) 0.077(3) 0.016(4) 0.004(2) 0.001(4)
O1W 0.050(3) 0.066(4) 0.041(2) 0.016(3) -0.007(2) -0.016(2)

loop_
_atom_type_symbol
_atom_type_description
_atom_type_scat_dispersion_real
_atom_type_scat_dispersion_imag
_atom_type_scat_source
C C 0.0033 0.0016 'International Tables Vol C Tables 4.2.6.8 and 6.1.1.4'
H H 0.0000 0.0000 'International Tables Vol C Tables 4.2.6.8 and 6.1.1.4'
N N 0.0061 0.0033 'International Tables Vol C Tables 4.2.6.8 and 6.1.1.4'
O O 0.0106 0.0060 'International Tables Vol C Tables 4.2.6.8 and 6.1.1.4'
Cu Cu 0.3201 1.2651 'International Tables Vol C Tables 4.2.6.8 and 6.1.1.4'

loop_
_geom_angle_atom_site_label_1
_geom_angle_atom_site_label_2
_geom_angle_atom_site_label_3
_geom_angle_site_symmetry_1
_geom_angle_site_symmetry_3
_geom_angle
_geom_angle_publ_flag
O1 Cu1 O11 . . 174.34(16) yes
O1 Cu1 N1 . . 82.36(16) yes
O11 Cu1 N1 . . 95.06(17) yes
O1 Cu1 N2 . 6 90.15(16) yes
O11 Cu1 N2 . 6 91.51(16) yes
N1 Cu1 N2 . 6 167.77(19) yes
O1 Cu1 O1W . . 94.81(18) yes
O11 Cu1 O1W . . 90.35(18) yes
N1 Cu1 O1W . . 93.00(16) yes
N2 Cu1 O1W 6 . 97.26(17) yes
O1 Cu1 O13 . . 119.93(19) yes
O11 Cu1 O13 . . 54.89(19) yes
N1 Cu1 O13 . . 90.68(16) yes
N2 Cu1 O13 6 . 84.68(17) yes
O1W Cu1 O13 . . 145.2(2) yes
O1 Cu1 Cu1 . 4_556 101.00(11) ?
O11 Cu1 Cu1 . 4_556 84.60(13) ?
N1 Cu1 Cu1 . 4_556 109.64(12) ?
N2 Cu1 Cu1 6 4_556 81.20(13) ?
O1W Cu1 Cu1 . 4_556 17.22(11) ?
O13 Cu1 Cu1 . 4_556 136.60(15) ?
O1 Cu1 Cu1 . 6 90.61(9) ?
O11 Cu1 Cu1 . 6 91.30(10) ?
N1 Cu1 Cu1 . 6 170.02(14) ?
N2 Cu1 Cu1 6 6 2.62(13) ?
O1W Cu1 Cu1 . 6 94.65(11) ?
O13 Cu1 Cu1 . 6 86.69(11) ?
Cu1 Cu1 Cu1 4_556 6 78.581(19) ?
C5 N1 C2 . . 118.5(4) ?
C5 N1 Cu1 . . 129.4(4) ?
C2 N1 Cu1 . . 112.1(3) ?
C3 N2 C4 . . 117.3(4) ?
C3 N2 Cu1 . 6_556 121.7(4) ?
C4 N2 Cu1 . 6_556 121.0(4) ?
C1 O1 Cu1 . . 116.1(3) ?
O2 C1 O1 . . 126.1(5) ?
O2 C1 C2 . . 119.6(4) ?
O1 C1 C2 . . 114.3(5) ?
N1 C2 C3 . . 121.4(5) ?
N1 C2 C1 . . 115.1(4) ?
C3 C2 C1 . . 123.5(5) ?
N2 C3 C2 . . 121.0(5) ?
N2 C3 H3A . . 119.5 ?
C2 C3 H3A . . 119.5 ?
N2 C4 C5 . . 122.4(5) ?
N2 C4 H4A . . 118.8 ?
C5 C4 H4A . . 118.8 ?
N1 C5 C4 . . 119.4(5) ?
N1 C5 H5A . . 120.3 ?
C4 C5 H5A . . 120.3 ?
O12 N11 O13 . . 124.2(7) ?
O12 N11 O11 . . 117.7(8) ?
O13 N11 O11 . . 118.1(6) ?
N11 O11 Cu1 . . 107.3(4) ?
N11 O13 Cu1 . . 79.7(4) ?
Cu1 O1W H1WA . . 148(5) ?
Cu1 O1W H1WB . . 106(4) ?
H1WA O1W H1WB . . 105(6) ?

loop_
_geom_bond_atom_site_label_1
_geom_bond_atom_site_label_2
_geom_bond_site_symmetry_2
_geom_bond_distance
_geom_bond_publ_flag
Cu1 O1 . 1.963(4) yes
Cu1 O11 . 1.968(4) yes
Cu1 N1 . 2.002(4) yes
Cu1 N2 6 2.011(4) yes
Cu1 O1W . 2.196(4) yes
Cu1 O13 . 2.589(5) yes
Cu1 Cu1 4_556 5.9490(15) ?
Cu1 Cu1 6 6.7458(19) ?
N1 C5 . 1.321(6) ?
N1 C2 . 1.331(6) ?
N2 C3 . 1.325(6) ?
N2 C4 . 1.326(6) ?
N2 Cu1 6_556 2.011(4) ?
O1 C1 . 1.276(6) ?
O2 C1 . 1.221(6) ?
C1 C2 . 1.519(7) ?
C2 C3 . 1.376(6) ?
C3 H3A . 0.9300 ?
C4 C5 . 1.392(6) ?
C4 H4A . 0.9300 ?
C5 H5A . 0.9300 ?
N11 O12 . 1.219(7) ?
N11 O13 . 1.233(7) ?
N11 O11 . 1.298(7) ?
O1W H1WA . 0.845(10) ?
O1W H1WB . 0.89(6) ?

loop_
_geom_hbond_atom_site_label_D
_geom_hbond_atom_site_label_H
_geom_hbond_atom_site_label_A
_geom_hbond_site_symmetry_A
_geom_hbond_distance_DH
_geom_hbond_distance_HA
_geom_hbond_distance_DA
_geom_hbond_angle_DHA
O1W H1WA O1 4_556 0.845(10) 2.02(3) 2.817(5) 156(6)
O1W H1WB O2 1_565 0.89(6) 1.86(6) 2.751(6) 173(7)
C5 H5A O12 5_667 0.93 2.25 2.977(8) 135
